data_7711421
loop_
_publ_author_name
'Oyarzabal, Itziar'
'Zabala-Lekuona, Andoni'
'Mota, Antonio J.'
'Palacios, Mar\'ia A'
'Rodr\'iguez-Di\'eguez, Antonio'
'Lorusso, Giulia'
'Evangelisti, Marco'
'Rodr\'iguez-Esteban, Corina'
'Brechin, Euan K.'
'Seco, Jos\'e M'
'Colacio, Enrique'

_publ_section_title
;
 Magneto-thermal properties and slow magnetic relaxation in Mn(II)Ln(III)
 complexes: influence of magnetic coupling on the magneto-caloric effect.
;
_journal_issue 34
_journal_name_full 'Dalton transactions (Cambridge, England : 2003)'
_journal_page_first 12954
_journal_page_last 12967
_journal_paper_doi 10.1039/d2dt01869a
_journal_volume 51
_journal_year 2022
_chemical_formula_moiety 'C23 H23 Br2 Gd Mn N4 O12, C H3 N, H2 O'
_chemical_formula_sum 'C24 H28 Br2 Gd Mn N5 O13'
_chemical_formula_weight 966.52
_space_group_crystal_system monoclinic
_space_group_IT_number 14
_space_group_name_Hall '-P 2yn'
_space_group_name_H-M_alt 'P 1 21/n 1'
_atom_sites_solution_hydrogens mixed
_audit_creation_method SHELXL-2018/3
_audit_update_record
;
2022-04-27 deposited with the CCDC.	2022-08-05 downloaded from the CCDC.
;
_cell_angle_alpha 90
_cell_angle_beta 90.7330(10)
_cell_angle_gamma 90
_cell_formula_units_Z 4
_cell_length_a 13.5996(4)
_cell_length_b 15.0087(4)
_cell_length_c 15.7090(5)
_cell_measurement_reflns_used 9964
_cell_measurement_temperature 100(2)
_cell_measurement_theta_max 28.70
_cell_measurement_theta_min 2.59
_cell_volume 3206.14(16)
_computing_cell_refinement 'Bruker ApexII'
_computing_data_collection 'Bruker ApexII'
_computing_data_reduction 'Bruker ApexII'
_computing_structure_refinement 'SHELXL-2018/3 (Sheldrick, 2018)'
_computing_structure_solution 'SHELXS-97 (Sheldrick, 1990)'
_diffrn_ambient_temperature 100(2)
_diffrn_measured_fraction_theta_full 0.999
_diffrn_measured_fraction_theta_max 0.999
_diffrn_measurement_device_type 'Bruker D8 Venture'
_diffrn_measurement_method '\f and \w scans'
_diffrn_radiation_type MoK\a
_diffrn_radiation_wavelength 0.71069
_diffrn_reflns_av_R_equivalents 0.0477
_diffrn_reflns_av_unetI/netI 0.0290
_diffrn_reflns_Laue_measured_fraction_full 0.999
_diffrn_reflns_Laue_measured_fraction_max 0.999
_diffrn_reflns_limit_h_max 17
_diffrn_reflns_limit_h_min -17
_diffrn_reflns_limit_k_max 16
_diffrn_reflns_limit_k_min -19
_diffrn_reflns_limit_l_max 20
_diffrn_reflns_limit_l_min -20
_diffrn_reflns_number 47711
_diffrn_reflns_point_group_measured_fraction_full 0.999
_diffrn_reflns_point_group_measured_fraction_max 0.999
_diffrn_reflns_theta_full 25.240
_diffrn_reflns_theta_max 27.999
_diffrn_reflns_theta_min 2.391
_diffrn_source 'fine-focus sealed tube'
_exptl_absorpt_coefficient_mu 5.007
_exptl_absorpt_correction_T_max 0.7458
_exptl_absorpt_correction_T_min 0.4380
_exptl_absorpt_correction_type empirical
_exptl_absorpt_process_details
;
SADABS-2014/3 (Bruker,2014/3) was used for absorption correction.
wR2(int) was 0.1239 before and 0.0588 after correction.
The Ratio of minimum to maximum transmission is 0.5873.
The \l/2 correction factor is 0.00150.
;
_exptl_crystal_colour yellow
_exptl_crystal_density_diffrn 2.002
_exptl_crystal_density_method 'not measured'
_exptl_crystal_description prismatic
_exptl_crystal_F_000 1880
_exptl_crystal_size_max 0.27
_exptl_crystal_size_mid 0.15
_exptl_crystal_size_min 0.10
_refine_diff_density_max 1.085
_refine_diff_density_min -1.597
_refine_diff_density_rms 0.122
_refine_ls_extinction_method none
_refine_ls_goodness_of_fit_ref 1.057
_refine_ls_hydrogen_treatment constr
_refine_ls_matrix_type full
_refine_ls_number_parameters 422
_refine_ls_number_reflns 7727
_refine_ls_number_restraints 0
_refine_ls_restrained_S_all 1.057
_refine_ls_R_factor_all 0.0328
_refine_ls_R_factor_gt 0.0246
_refine_ls_shift/su_max 0.001
_refine_ls_shift/su_mean 0.000
_refine_ls_structure_factor_coef Fsqd
_refine_ls_weighting_details 'w=1/[\s^2^(Fo^2^)+(0.0331P)^2^+1.4996P] where P=(Fo^2^+2Fc^2^)/3'
_refine_ls_weighting_scheme calc
_refine_ls_wR_factor_gt 0.0585
_refine_ls_wR_factor_ref 0.0617
_reflns_Friedel_coverage 0.000
_reflns_number_gt 6641
_reflns_number_total 7727
_reflns_threshold_expression 'I > 2\s(I)'
_cod_data_source_file d2dt01869a2.cif
_cod_data_source_block Compound1
_cod_original_sg_symbol_H-M 'P 21/n'
_cod_database_code 7711421
_shelx_space_group_comment
;
The symmetry employed for this shelxl refinement is uniquely defined
by the following loop, which should always be used as a source of
symmetry information in preference to the above space-group names.
They are only intended as comments.
;

loop_
_space_group_symop_operation_xyz
'x, y, z'
'-x+1/2, y+1/2, -z+1/2'
'-x, -y, -z'
'x-1/2, -y-1/2, z-1/2'

loop_
_atom_site_label
_atom_site_type_symbol
_atom_site_fract_x
_atom_site_fract_y
_atom_site_fract_z
_atom_site_U_iso_or_equiv
_atom_site_adp_type
_atom_site_occupancy
_atom_site_site_symmetry_order
_atom_site_calc_flag
_atom_site_refinement_flags_posn
_atom_site_refinement_flags_adp
_atom_site_refinement_flags_occupancy
_atom_site_disorder_assembly
_atom_site_disorder_group
Mn1 Mn 0.48757(3) 0.28922(3) 0.78971(2) 0.00986(8) Uani 1 1 d . . . . .
Gd1 Gd 0.66015(2) 0.17793(2) 0.67497(2) 0.00915(4) Uani 1 1 d . . . . .
Br1A Br 0.62275(2) 0.66948(2) 0.49801(2) 0.01759(7) Uani 1 1 d . . . . .
Br2A Br 0.62832(2) -0.02472(2) 1.14137(2) 0.01709(7) Uani 1 1 d . . . . .
C1A C 0.6454(2) 0.32055(18) 0.51115(17) 0.0148(5) Uani 1 1 d . . . . .
H1A H 0.658063 0.329484 0.452443 0.018 Uiso 1 1 calc R U . . .
C1G C 0.5926(3) 0.1305(2) 0.3711(2) 0.0297(7) Uani 1 1 d . . . . .
C1P C 0.3269(2) 0.1113(2) 0.6230(2) 0.0262(7) Uani 1 1 d . . . . .
H1PA H 0.352722 0.088109 0.570850 0.039 Uiso 1 1 d R U . . .
H1PB H 0.273397 0.151097 0.610310 0.039 Uiso 1 1 d R U . . .
H1PC H 0.303845 0.063007 0.657443 0.039 Uiso 1 1 d R U . . .
C2A C 0.62367(18) 0.39941(17) 0.56044(16) 0.0114(5) Uani 1 1 d . . . . .
C2G C 0.5007(3) 0.1041(3) 0.4102(2) 0.0364(8) Uani 1 1 d . . . . .
H2GA H 0.507806 0.106617 0.470973 0.055 Uiso 1 1 d R U . . .
H2GB H 0.484475 0.044374 0.393180 0.055 Uiso 1 1 d R U . . .
H2GC H 0.449127 0.143811 0.392119 0.055 Uiso 1 1 d R U . . .
C2P C 0.4064(2) 0.16090(18) 0.67020(17) 0.0143(5) Uani 1 1 d . . . . .
C3A C 0.59325(18) 0.39768(17) 0.64691(16) 0.0101(5) Uani 1 1 d . . . . .
C4A C 0.56494(18) 0.47966(17) 0.68460(16) 0.0113(5) Uani 1 1 d . . . . .
C5A C 0.57268(19) 0.55825(17) 0.63844(17) 0.0129(5) Uani 1 1 d . . . . .
H5A H 0.553668 0.612832 0.664047 0.015 Uiso 1 1 calc R U . . .
C6A C 0.60762(19) 0.55889(17) 0.55556(17) 0.0125(5) Uani 1 1 d . . . . .
C7A C 0.63097(18) 0.48084(18) 0.51586(17) 0.0127(5) Uani 1 1 d . . . . .
H7A H 0.652047 0.481327 0.458440 0.015 Uiso 1 1 calc R U . . .
C8A C 0.53025(19) 0.48431(17) 0.77470(17) 0.0132(5) Uani 1 1 d . . . . .
H8AA H 0.517215 0.547320 0.789383 0.016 Uiso 1 1 calc R U . . .
H8AB H 0.583331 0.462557 0.813087 0.016 Uiso 1 1 calc R U . . .
C9A C 0.3605(2) 0.45394(19) 0.72667(17) 0.0164(6) Uani 1 1 d . . . . .
H9AA H 0.299216 0.424016 0.742030 0.025 Uiso 1 1 calc R U . . .
H9AB H 0.380451 0.434470 0.669900 0.025 Uiso 1 1 calc R U . . .
H9AC H 0.350317 0.518576 0.726492 0.025 Uiso 1 1 calc R U . . .
C10A C 0.4018(2) 0.44952(17) 0.87688(16) 0.0129(5) Uani 1 1 d . . . . .
H10A H 0.334434 0.425382 0.882093 0.016 Uiso 1 1 calc R U . . .
H10B H 0.398781 0.514749 0.885828 0.016 Uiso 1 1 calc R U . . .
C11A C 0.4679(2) 0.40799(17) 0.94447(16) 0.0120(5) Uani 1 1 d . . . . .
H11A H 0.533274 0.436970 0.943528 0.014 Uiso 1 1 calc R U . . .
H11B H 0.439315 0.418030 1.001318 0.014 Uiso 1 1 calc R U . . .
C12A C 0.3928(2) 0.26239(18) 0.96332(18) 0.0163(6) Uani 1 1 d . . . . .
H12A H 0.392014 0.267680 1.025491 0.025 Uiso 1 1 calc R U . . .
H12B H 0.396759 0.199364 0.947434 0.025 Uiso 1 1 calc R U . . .
H12C H 0.332432 0.288306 0.939217 0.025 Uiso 1 1 calc R U . . .
C13A C 0.5713(2) 0.28153(18) 0.97426(17) 0.0140(5) Uani 1 1 d . . . . .
H13A H 0.567173 0.297971 1.035140 0.017 Uiso 1 1 calc R U . . .
H13B H 0.627659 0.314068 0.949899 0.017 Uiso 1 1 calc R U . . .
C14A C 0.59034(19) 0.18317(17) 0.96770(17) 0.0119(5) Uani 1 1 d . . . . .
C15A C 0.60726(18) 0.14354(17) 0.88729(16) 0.0106(5) Uani 1 1 d . . . . .
C16A C 0.63139(19) 0.05158(17) 0.88616(17) 0.0120(5) Uani 1 1 d . . . . .
C17A C 0.63485(18) 0.00187(18) 0.96229(17) 0.0128(5) Uani 1 1 d . . . . .
H17A H 0.648528 -0.060168 0.960461 0.015 Uiso 1 1 calc R U . . .
C18A C 0.61861(19) 0.04253(18) 1.03884(17) 0.0140(5) Uani 1 1 d . . . . .
C19A C 0.59621(19) 0.13268(18) 1.04183(17) 0.0137(5) Uani 1 1 d . . . . .
H19A H 0.584740 0.160271 1.095213 0.016 Uiso 1 1 calc R U . . .
C20A C 0.6531(2) 0.00268(18) 0.81010(18) 0.0175(6) Uani 1 1 d . . . . .
H20A H 0.660522 -0.059934 0.816259 0.021 Uiso 1 1 calc R U . . .
N1A N 0.43906(15) 0.43075(15) 0.78997(13) 0.0106(4) Uani 1 1 d . . . . .
N1C N 0.74908(16) 0.03884(15) 0.57230(14) 0.0128(4) Uani 1 1 d . . . . .
N1D N 0.84908(17) 0.25576(16) 0.72112(16) 0.0179(5) Uani 1 1 d . . . . .
N1G N 0.6646(2) 0.1520(3) 0.3412(2) 0.0445(8) Uani 1 1 d . . . . .
N2A N 0.47938(16) 0.31061(14) 0.92973(13) 0.0101(4) Uani 1 1 d . . . . .
O1A O 0.64916(14) 0.24328(13) 0.53687(12) 0.0155(4) Uani 1 1 d . . . . .
O1C O 0.65845(13) 0.05592(13) 0.56429(12) 0.0158(4) Uani 1 1 d . . . . .
O1D O 0.80059(14) 0.28388(13) 0.65639(12) 0.0159(4) Uani 1 1 d . . . . .
O1P O 0.38131(14) 0.21369(13) 0.72915(12) 0.0169(4) Uani 1 1 d . . . . .
O2A O 0.58887(13) 0.32261(11) 0.69170(11) 0.0110(4) Uani 1 1 d . . . . .
O2C O 0.80035(14) 0.09454(13) 0.61617(12) 0.0163(4) Uani 1 1 d . . . . .
O2D O 0.80521(15) 0.20147(14) 0.76938(13) 0.0211(4) Uani 1 1 d . . . . .
O2P O 0.49449(13) 0.14698(13) 0.65006(12) 0.0167(4) Uani 1 1 d . . . . .
O3A O 0.59882(14) 0.19115(12) 0.81624(11) 0.0120(4) Uani 1 1 d . . . . .
O3C O 0.78708(15) -0.02700(13) 0.54058(13) 0.0212(4) Uani 1 1 d . . . . .
O3D O 0.93428(17) 0.28030(18) 0.73521(17) 0.0381(6) Uani 1 1 d . . . . .
O4A O 0.66309(16) 0.03274(13) 0.73779(12) 0.0196(4) Uani 1 1 d . . . . .
O1W O 0.1421(7) 0.1891(4) 0.7282(7) 0.191(4) Uani 1 1 d G . . . .
H1WA H 0.169815 0.211203 0.775386 0.287 Uiso 1 1 d G U . . .
H1WB H 0.081091 0.195157 0.750298 0.287 Uiso 1 1 d G U . . .

loop_
_atom_site_aniso_label
_atom_site_aniso_U_11
_atom_site_aniso_U_22
_atom_site_aniso_U_33
_atom_site_aniso_U_23
_atom_site_aniso_U_13
_atom_site_aniso_U_12
Mn1 0.01106(18) 0.00883(18) 0.00970(18) -0.00042(14) 0.00058(14) 0.00125(15)
Gd1 0.00947(7) 0.00796(7) 0.01002(7) 0.00003(4) 0.00009(4) 0.00112(4)
Br1A 0.01937(14) 0.01296(13) 0.02039(14) 0.00721(10) -0.00175(11) -0.00295(10)
Br2A 0.01831(14) 0.01815(14) 0.01465(13) 0.00679(10) -0.00623(10) -0.00317(11)
C1A 0.0131(13) 0.0186(14) 0.0127(12) 0.0024(10) 0.0001(10) 0.0009(10)
C1G 0.0315(18) 0.0309(18) 0.0267(17) -0.0066(14) -0.0057(14) 0.0074(15)
C1P 0.0151(14) 0.0333(18) 0.0302(17) -0.0095(14) -0.0025(12) -0.0051(13)
C2A 0.0074(11) 0.0134(13) 0.0135(12) 0.0016(10) -0.0004(9) 0.0006(10)
C2G 0.0295(18) 0.039(2) 0.040(2) -0.0003(16) -0.0088(15) -0.0059(16)
C2P 0.0149(13) 0.0152(13) 0.0129(12) 0.0050(10) -0.0025(10) -0.0033(10)
C3A 0.0064(11) 0.0111(12) 0.0129(12) 0.0030(9) -0.0026(9) -0.0007(9)
C4A 0.0090(11) 0.0123(13) 0.0126(12) 0.0009(10) -0.0025(9) -0.0014(10)
C5A 0.0112(12) 0.0099(12) 0.0176(13) -0.0008(10) -0.0024(10) 0.0001(10)
C6A 0.0101(12) 0.0099(12) 0.0173(13) 0.0075(10) -0.0037(10) -0.0021(10)
C7A 0.0076(12) 0.0170(13) 0.0137(12) 0.0038(10) -0.0017(9) 0.0002(10)
C8A 0.0134(13) 0.0087(12) 0.0174(13) -0.0003(10) -0.0009(10) -0.0014(10)
C9A 0.0146(13) 0.0196(14) 0.0150(13) 0.0014(11) -0.0043(10) 0.0022(11)
C10A 0.0143(12) 0.0116(12) 0.0129(12) -0.0018(10) 0.0014(10) 0.0025(10)
C11A 0.0168(13) 0.0075(12) 0.0118(12) -0.0013(9) 0.0013(10) 0.0008(10)
C12A 0.0167(13) 0.0147(13) 0.0177(14) 0.0001(11) 0.0048(11) -0.0007(11)
C13A 0.0175(13) 0.0122(13) 0.0121(12) -0.0008(10) -0.0034(10) 0.0013(10)
C14A 0.0106(12) 0.0112(12) 0.0139(12) -0.0007(10) -0.0030(10) 0.0009(10)
C15A 0.0080(11) 0.0106(12) 0.0132(12) 0.0017(10) -0.0023(9) -0.0015(9)
C16A 0.0107(12) 0.0100(12) 0.0154(12) 0.0022(10) 0.0002(10) 0.0003(10)
C17A 0.0084(12) 0.0113(12) 0.0186(13) 0.0036(10) -0.0024(10) 0.0008(10)
C18A 0.0103(12) 0.0151(13) 0.0165(13) 0.0064(10) -0.0049(10) -0.0025(10)
C19A 0.0122(12) 0.0149(13) 0.0139(12) -0.0001(10) -0.0041(10) -0.0018(10)
C20A 0.0214(14) 0.0103(12) 0.0210(14) 0.0022(11) 0.0022(11) 0.0026(11)
N1A 0.0098(10) 0.0122(11) 0.0099(10) 0.0006(8) -0.0010(8) 0.0013(8)
N1C 0.0136(11) 0.0123(11) 0.0126(10) 0.0003(8) 0.0016(8) -0.0005(9)
N1D 0.0130(11) 0.0169(12) 0.0238(13) -0.0065(10) -0.0047(9) -0.0003(9)
N1G 0.0335(18) 0.067(2) 0.0325(17) -0.0003(16) 0.0028(14) 0.0126(17)
N2A 0.0119(10) 0.0081(10) 0.0102(10) -0.0019(8) 0.0006(8) -0.0007(8)
O1A 0.0192(10) 0.0152(10) 0.0120(9) -0.0001(7) -0.0012(7) 0.0019(8)
O1C 0.0099(9) 0.0184(10) 0.0191(10) -0.0030(8) -0.0022(7) 0.0029(8)
O1D 0.0165(10) 0.0131(9) 0.0182(10) 0.0002(8) -0.0029(8) 0.0002(8)
O1P 0.0162(10) 0.0164(10) 0.0181(10) -0.0037(8) 0.0013(8) -0.0008(8)
O2A 0.0128(9) 0.0095(9) 0.0107(8) 0.0021(7) 0.0006(7) 0.0024(7)
O2C 0.0135(9) 0.0138(10) 0.0216(10) -0.0062(8) -0.0002(8) -0.0023(7)
O2D 0.0213(11) 0.0230(11) 0.0189(10) 0.0025(8) -0.0060(8) -0.0011(9)
O2P 0.0106(9) 0.0199(10) 0.0198(10) -0.0018(8) 0.0001(8) -0.0018(8)
O3A 0.0161(9) 0.0090(9) 0.0110(9) 0.0035(7) 0.0015(7) 0.0030(7)
O3C 0.0204(10) 0.0159(10) 0.0275(11) -0.0101(9) 0.0031(9) 0.0052(8)
O3D 0.0188(12) 0.0410(15) 0.0540(17) -0.0041(12) -0.0130(11) -0.0089(11)
O4A 0.0313(12) 0.0115(9) 0.0161(10) 0.0001(8) 0.0051(8) 0.0039(8)
O1W 0.204(7) 0.074(4) 0.300(10) -0.062(5) 0.128(8) -0.021(4)

loop_
_atom_type_symbol
_atom_type_description
_atom_type_scat_dispersion_real
_atom_type_scat_dispersion_imag
_atom_type_scat_source
C C 0.0033 0.0016 'International Tables Vol C Tables 4.2.6.8 and 6.1.1.4'
H H 0.0000 0.0000 'International Tables Vol C Tables 4.2.6.8 and 6.1.1.4'
Br Br -0.2901 2.4595 'International Tables Vol C Tables 4.2.6.8 and 6.1.1.4'
Gd Gd -0.1653 3.9035 'International Tables Vol C Tables 4.2.6.8 and 6.1.1.4'
Mn Mn 0.3368 0.7283 'International Tables Vol C Tables 4.2.6.8 and 6.1.1.4'
N N 0.0061 0.0033 'International Tables Vol C Tables 4.2.6.8 and 6.1.1.4'
O O 0.0106 0.0060 'International Tables Vol C Tables 4.2.6.8 and 6.1.1.4'

loop_
_geom_angle_atom_site_label_1
_geom_angle_atom_site_label_2
_geom_angle_atom_site_label_3
_geom_angle
_geom_angle_site_symmetry_1
_geom_angle_site_symmetry_3
_geom_angle_publ_flag
O1P Mn1 O2A 104.54(7) . . ?
O1P Mn1 O3A 101.58(8) . . ?
O2A Mn1 O3A 80.89(7) . . ?
O1P Mn1 N1A 108.67(8) . . ?
O2A Mn1 N1A 88.36(7) . . ?
O3A Mn1 N1A 149.58(8) . . ?
O1P Mn1 N2A 119.46(8) . . ?
O2A Mn1 N2A 135.89(8) . . ?
O3A Mn1 N2A 87.20(7) . . ?
N1A Mn1 N2A 80.91(8) . . ?
O1P Mn1 Gd1 88.27(5) . . ?
O2A Mn1 Gd1 44.03(5) . . ?
O3A Mn1 Gd1 43.93(5) . . ?
N1A Mn1 Gd1 132.38(6) . . ?
N2A Mn1 Gd1 129.45(6) . . ?
O2P Gd1 O1A 83.10(7) . . ?
O2P Gd1 O3A 79.87(7) . . ?
O1A Gd1 O3A 142.43(6) . . ?
O2P Gd1 O4A 84.18(7) . . ?
O1A Gd1 O4A 138.65(7) . . ?
O3A Gd1 O4A 72.34(6) . . ?
O2P Gd1 O2A 78.88(7) . . ?
O1A Gd1 O2A 72.90(6) . . ?
O3A Gd1 O2A 71.09(6) . . ?
O4A Gd1 O2A 141.78(6) . . ?
O2P Gd1 O2C 125.87(6) . . ?
O1A Gd1 O2C 84.71(7) . . ?
O3A Gd1 O2C 132.06(6) . . ?
O4A Gd1 O2C 71.57(7) . . ?
O2A Gd1 O2C 144.72(6) . . ?
O2P Gd1 O2D 152.89(7) . . ?
O1A Gd1 O2D 121.75(7) . . ?
O3A Gd1 O2D 73.56(7) . . ?
O4A Gd1 O2D 82.76(7) . . ?
O2A Gd1 O2D 97.20(7) . . ?
O2C Gd1 O2D 71.56(7) . . ?
O2P Gd1 O1D 147.62(7) . . ?
O1A Gd1 O1D 70.84(6) . . ?
O3A Gd1 O1D 109.34(6) . . ?
O4A Gd1 O1D 128.14(7) . . ?
O2A Gd1 O1D 75.37(6) . . ?
O2C Gd1 O1D 71.62(6) . . ?
O2D Gd1 O1D 51.46(6) . . ?
O2P Gd1 O1C 74.88(6) . . ?
O1A Gd1 O1C 70.84(6) . . ?
O3A Gd1 O1C 134.40(6) . . ?
O4A Gd1 O1C 67.88(6) . . ?
O2A Gd1 O1C 137.16(6) . . ?
O2C Gd1 O1C 51.34(6) . . ?
O2D Gd1 O1C 121.04(6) . . ?
O1D Gd1 O1C 112.36(6) . . ?
O2P Gd1 N1D 166.57(7) . . ?
O1A Gd1 N1D 96.12(7) . . ?
O3A Gd1 N1D 93.04(7) . . ?
O4A Gd1 N1D 104.67(7) . . ?
O2A Gd1 N1D 88.05(6) . . ?
O2C Gd1 N1D 67.21(6) . . ?
O2D Gd1 N1D 25.69(7) . . ?
O1D Gd1 N1D 25.96(6) . . ?
O1C Gd1 N1D 117.62(6) . . ?
O2P Gd1 N1C 99.89(6) . . ?
O1A Gd1 N1C 79.19(6) . . ?
O3A Gd1 N1C 136.62(6) . . ?
O4A Gd1 N1C 64.56(6) . . ?
O2A Gd1 N1C 152.03(6) . . ?
O2C Gd1 N1C 25.98(6) . . ?
O2D Gd1 N1C 95.77(7) . . ?
O1D Gd1 N1C 93.89(6) . . ?
O1C Gd1 N1C 25.65(6) . . ?
N1D Gd1 N1C 93.11(6) . . ?
O2P Gd1 Mn1 61.06(5) . . ?
O1A Gd1 Mn1 104.10(5) . . ?
O3A Gd1 Mn1 38.59(4) . . ?
O4A Gd1 Mn1 103.64(5) . . ?
O2A Gd1 Mn1 38.38(4) . . ?
O2C Gd1 Mn1 169.93(5) . . ?
O2D Gd1 Mn1 99.30(5) . . ?
O1D Gd1 Mn1 106.33(4) . . ?
O1C Gd1 Mn1 135.89(4) . . ?
N1D Gd1 Mn1 106.46(5) . . ?
N1C Gd1 Mn1 159.52(4) . . ?
O1A C1A C2A 127.2(2) . . ?
N1G C1G C2G 179.3(4) . . ?
C7A C2A C3A 120.8(2) . . ?
C7A C2A C1A 115.2(2) . . ?
C3A C2A C1A 124.0(2) . . ?
O2P C2P O1P 123.5(3) . . ?
O2P C2P C1P 118.3(3) . . ?
O1P C2P C1P 118.1(2) . . ?
O2A C3A C4A 119.9(2) . . ?
O2A C3A C2A 122.3(2) . . ?
C4A C3A C2A 117.7(2) . . ?
C5A C4A C3A 119.7(2) . . ?
C5A C4A C8A 118.7(2) . . ?
C3A C4A C8A 121.6(2) . . ?
C4A C5A C6A 121.6(2) . . ?
C7A C6A C5A 120.3(2) . . ?
C7A C6A Br1A 120.3(2) . . ?
C5A C6A Br1A 119.4(2) . . ?
C6A C7A C2A 119.8(2) . . ?
C4A C8A N1A 113.4(2) . . ?
N1A C10A C11A 111.0(2) . . ?
N2A C11A C10A 110.9(2) . . ?
N2A C13A C14A 113.6(2) . . ?
C19A C14A C15A 120.6(2) . . ?
C19A C14A C13A 119.1(2) . . ?
C15A C14A C13A 120.2(2) . . ?
O3A C15A C14A 120.6(2) . . ?
O3A C15A C16A 122.0(2) . . ?
C14A C15A C16A 117.3(2) . . ?
C17A C16A C15A 120.6(2) . . ?
C17A C16A C20A 115.5(2) . . ?
C15A C16A C20A 123.9(2) . . ?
C18A C17A C16A 120.3(2) . . ?
C17A C18A C19A 120.2(2) . . ?
C17A C18A Br2A 119.8(2) . . ?
C19A C18A Br2A 120.1(2) . . ?
C18A C19A C14A 120.9(2) . . ?
O4A C20A C16A 127.3(3) . . ?
C10A N1A C9A 108.6(2) . . ?
C10A N1A C8A 109.7(2) . . ?
C9A N1A C8A 110.8(2) . . ?
C10A N1A Mn1 106.66(15) . . ?
C9A N1A Mn1 115.57(16) . . ?
C8A N1A Mn1 105.41(15) . . ?
O3C N1C O1C 122.6(2) . . ?
O3C N1C O2C 121.0(2) . . ?
O1C N1C O2C 116.3(2) . . ?
O3C N1C Gd1 170.11(18) . . ?
O1C N1C Gd1 59.87(12) . . ?
O2C N1C Gd1 57.46(12) . . ?
O3D N1D O2D 122.2(3) . . ?
O3D N1D O1D 121.3(3) . . ?
O2D N1D O1D 116.5(2) . . ?
O3D N1D Gd1 172.2(2) . . ?
O2D N1D Gd1 57.95(13) . . ?
O1D N1D Gd1 59.21(12) . . ?
C12A N2A C11A 109.8(2) . . ?
C12A N2A C13A 110.8(2) . . ?
C11A N2A C13A 107.7(2) . . ?
C12A N2A Mn1 109.31(16) . . ?
C11A N2A Mn1 107.58(15) . . ?
C13A N2A Mn1 111.67(15) . . ?
C1A O1A Gd1 133.58(18) . . ?
N1C O1C Gd1 94.48(14) . . ?
N1D O1D Gd1 94.83(15) . . ?
C2P O1P Mn1 119.13(17) . . ?
C3A O2A Mn1 127.80(16) . . ?
C3A O2A Gd1 133.58(16) . . ?
Mn1 O2A Gd1 97.59(7) . . ?
N1C O2C Gd1 96.56(14) . . ?
N1D O2D Gd1 96.36(15) . . ?
C2P O2P Gd1 147.71(18) . . ?
C15A O3A Mn1 125.77(16) . . ?
C15A O3A Gd1 135.08(16) . . ?
Mn1 O3A Gd1 97.48(7) . . ?
C20A O4A Gd1 135.46(18) . . ?

loop_
_geom_bond_atom_site_label_1
_geom_bond_atom_site_label_2
_geom_bond_distance
_geom_bond_site_symmetry_2
_geom_bond_publ_flag
Mn1 O1P 2.060(2) . ?
Mn1 O2A 2.1387(18) . ?
Mn1 O3A 2.1478(18) . ?
Mn1 N1A 2.224(2) . ?
Mn1 N2A 2.227(2) . ?
Mn1 Gd1 3.4141(4) . ?
Gd1 O2P 2.3286(19) . ?
Gd1 O1A 2.3838(19) . ?
Gd1 O3A 2.3890(18) . ?
Gd1 O4A 2.3923(19) . ?
Gd1 O2A 2.3938(17) . ?
Gd1 O2C 2.4698(19) . ?
Gd1 O2D 2.478(2) . ?
Gd1 O1D 2.5051(19) . ?
Gd1 O1C 2.5251(19) . ?
Gd1 N1D 2.906(2) . ?
Gd1 N1C 2.911(2) . ?
Br1A C6A 1.902(2) . ?
Br2A C18A 1.904(3) . ?
C1A O1A 1.229(3) . ?
C1A C2A 1.447(4) . ?
C1G N1G 1.137(5) . ?
C1G C2G 1.455(5) . ?
C1P C2P 1.501(4) . ?
C2A C7A 1.413(4) . ?
C2A C3A 1.425(3) . ?
C2P O2P 1.260(3) . ?
C2P O1P 1.269(3) . ?
C3A O2A 1.330(3) . ?
C3A C4A 1.421(4) . ?
C4A C5A 1.389(4) . ?
C4A C8A 1.499(4) . ?
C5A C6A 1.392(4) . ?
C6A C7A 1.366(4) . ?
C8A N1A 1.500(3) . ?
C9A N1A 1.491(3) . ?
C10A N1A 1.489(3) . ?
C10A C11A 1.516(4) . ?
C11A N2A 1.488(3) . ?
C12A N2A 1.485(3) . ?
C13A N2A 1.490(3) . ?
C13A C14A 1.503(4) . ?
C14A C19A 1.391(4) . ?
C14A C15A 1.418(4) . ?
C15A O3A 1.329(3) . ?
C15A C16A 1.419(4) . ?
C16A C17A 1.410(4) . ?
C16A C20A 1.436(4) . ?
C17A C18A 1.369(4) . ?
C18A C19A 1.388(4) . ?
C20A O4A 1.231(3) . ?
N1C O3C 1.224(3) . ?
N1C O1C 1.264(3) . ?
N1C O2C 1.284(3) . ?
N1D O3D 1.233(3) . ?
N1D O2D 1.267(3) . ?
N1D O1D 1.277(3) . ?
